data_4335118
loop_
_publ_author_name
'Elena Guerrero'
'Susana Miranda'
'Sebastian L\"uttenberg'
'Nils Fr\"ohlich'
'Jan-Moritz Koenen'
'Fabian Mohr'
'Elena Cerrada'
'Mariano Laguna'
'Ar\'anzazu Mend\'ia'

_publ_contact_author
;
  Dra. A. Mend\'ia
  Departamento de Qu\'imica Inorg\'anica. Area de Qu\'imica Inorg\'anica  
  Facultad de Ciencias
  Universidad de Burgos
  09001 Burgos, Spain
;
_publ_contact_author_email amendia@ubu.es
_publ_section_title
;
 trans-Thionate Derivatives of Pt(II) and Pd(II) with Water-Soluble
 Phosphane PTA and DAPTA Ligands: Antiproliferative Activity against Human
 Ovarian Cancer Cell Lines
;
_journal_name_full 'Inorganic Chemistry'
_journal_page_first 6635
_journal_page_last 6647
_journal_paper_doi 10.1021/ic4006746
_journal_volume 52
_journal_year 2013
_chemical_formula_sum 'C14 H17 Cl3 N4 O P Pt0.5 S'
_chemical_formula_weight 524.24
_chemical_name_systematic
; 
 ? 
;
_space_group_IT_number 14
_symmetry_cell_setting monoclinic
_symmetry_space_group_name_Hall '-P 2ybc'
_symmetry_space_group_name_H-M 'P 1 21/c 1'
_atom_sites_solution_hydrogens geom
_atom_sites_solution_primary direct
_atom_sites_solution_secondary difmap
_audit_creation_method SHELXL-97
_cell_angle_alpha 90.00
_cell_angle_beta 93.082(2)
_cell_angle_gamma 90.00
_cell_formula_units_Z 4
_cell_length_a 15.3834(16)
_cell_length_b 9.5940(10)
_cell_length_c 13.0386(13)
_cell_measurement_reflns_used 6578
_cell_measurement_temperature 293(2)
_cell_measurement_theta_max 28.06
_cell_measurement_theta_min 2.50
_cell_volume 1921.6(3)
_computing_cell_refinement 'BRUKER SMART'
_computing_data_collection 'BRUKER SMART'
_computing_data_reduction 'BRUKER SHELXTL'
_computing_molecular_graphics 'BRUKER SHELXTL'
_computing_publication_material 'WinGX v1.10.01'
_computing_structure_refinement 'SHELXL-97 (Sheldrick, 1997)'
_computing_structure_solution 'SHELXS-97 (Sheldrick, 1990)'
_diffrn_ambient_temperature 293(2)
_diffrn_measured_fraction_theta_full 0.999
_diffrn_measured_fraction_theta_max 0.999
_diffrn_measurement_device_type 'CCD area Detector'
_diffrn_measurement_method 'Phi and Omega Scans'
_diffrn_radiation_monochromator graphite
_diffrn_radiation_source 'fine-focus sealed tube'
_diffrn_radiation_type MoK\a
_diffrn_radiation_wavelength 0.71073
_diffrn_reflns_av_R_equivalents 0.2328
_diffrn_reflns_av_sigmaI/netI 0.1111
_diffrn_reflns_limit_h_max 18
_diffrn_reflns_limit_h_min -18
_diffrn_reflns_limit_k_max 11
_diffrn_reflns_limit_k_min -11
_diffrn_reflns_limit_l_max 16
_diffrn_reflns_limit_l_min -16
_diffrn_reflns_number 19608
_diffrn_reflns_theta_full 26.00
_diffrn_reflns_theta_max 26.00
_diffrn_reflns_theta_min 2.50
_exptl_absorpt_coefficient_mu 4.300
_exptl_absorpt_correction_T_max 0.9280
_exptl_absorpt_correction_T_min 0.3776
_exptl_absorpt_correction_type 'multi-scan correction'
_exptl_absorpt_process_details 'SADABS (SHELDRICK, 2001)'
_exptl_crystal_colour orange
_exptl_crystal_density_diffrn 1.812
_exptl_crystal_description prism
_exptl_crystal_F_000 1032
_exptl_crystal_size_max 0.10
_exptl_crystal_size_mid 0.10
_exptl_crystal_size_min 0.10
_refine_diff_density_max 2.954
_refine_diff_density_min -2.036
_refine_diff_density_rms 0.278
_refine_ls_extinction_coef 0.0020(7)
_refine_ls_extinction_expression Fc^*^=kFc[1+0.001xFc^2^\l^3^/sin(2\q)]^-1/4^
_refine_ls_extinction_method SHELXL
_refine_ls_goodness_of_fit_ref 1.105
_refine_ls_hydrogen_treatment constr
_refine_ls_matrix_type full
_refine_ls_number_parameters 226
_refine_ls_number_reflns 3752
_refine_ls_number_restraints 0
_refine_ls_restrained_S_all 1.105
_refine_ls_R_factor_all 0.0762
_refine_ls_R_factor_gt 0.0733
_refine_ls_shift/su_max 0.000
_refine_ls_shift/su_mean 0.000
_refine_ls_structure_factor_coef Fsqd
_refine_ls_weighting_details 'calc w=1/[\s^2^(Fo^2^)+(0.0002P)^2^+34.9592P] where P=(Fo^2^+2Fc^2^)/3'
_refine_ls_weighting_scheme calc
_refine_ls_wR_factor_gt 0.1744
_refine_ls_wR_factor_ref 0.1761
_reflns_number_gt 3667
_reflns_number_total 3752
_reflns_threshold_expression >2sigma(I)
_cod_data_source_file ic4006746_si_003_5.cif
_cod_data_source_block compound17
_cod_original_formula_sum 'C14 H17 Cl3 N4 O P Pt0.50 S'
_cod_database_code 4335118

loop_
_symmetry_equiv_pos_as_xyz
'x, y, z'
'-x, y+1/2, -z+1/2'
'-x, -y, -z'
'x, -y-1/2, z-1/2'

loop_
_atom_site_label
_atom_site_type_symbol
_atom_site_fract_x
_atom_site_fract_y
_atom_site_fract_z
_atom_site_U_iso_or_equiv
_atom_site_adp_type
_atom_site_occupancy
_atom_site_symmetry_multiplicity
_atom_site_calc_flag
_atom_site_refinement_flags
_atom_site_disorder_assembly
_atom_site_disorder_group
Pt1 Pt 0.5000 0.0000 0.5000 0.0182(2) Uani 1 2 d S . .
P1 P 0.40106(14) 0.1759(2) 0.47288(17) 0.0188(5) Uani 1 1 d . . .
S1 S 0.48488(14) 0.0365(3) 0.67418(16) 0.0209(5) Uani 1 1 d . . .
O1 O 0.5797(4) 0.1708(7) 0.8125(5) 0.0231(13) Uani 1 1 d . . .
N1 N 0.6541(5) 0.1276(9) 0.6711(6) 0.0259(16) Uani 1 1 d . . .
N2 N 0.2431(5) 0.2918(9) 0.5173(6) 0.0273(17) Uani 1 1 d . . .
N3 N 0.2987(6) 0.3458(9) 0.3464(6) 0.0333(19) Uani 1 1 d . . .
N4 N 0.3675(5) 0.4526(8) 0.5032(6) 0.0251(16) Uani 1 1 d . . .
C1 C 0.7088(6) 0.1960(10) 0.7444(7) 0.028(2) Uani 1 1 d . . .
C2 C 0.6634(6) 0.2209(9) 0.8322(7) 0.0231(18) Uani 1 1 d . . .
C3 C 0.6984(7) 0.2832(11) 0.9210(8) 0.033(2) Uani 1 1 d . . .
H3 H 0.6661 0.2995 0.9782 0.040 Uiso 1 1 calc R . .
C4 C 0.7855(7) 0.3191(11) 0.9175(9) 0.040(3) Uani 1 1 d . . .
H4 H 0.8130 0.3610 0.9748 0.048 Uiso 1 1 calc R . .
C5 C 0.8333(7) 0.2950(13) 0.8318(11) 0.047(3) Uani 1 1 d . . .
H5 H 0.8915 0.3217 0.8332 0.056 Uiso 1 1 calc R . .
C6 C 0.7961(7) 0.2318(13) 0.7440(9) 0.041(3) Uani 1 1 d . . .
H6 H 0.8285 0.2142 0.6873 0.049 Uiso 1 1 calc R . .
C7 C 0.4356(6) 0.3483(10) 0.5189(7) 0.0241(18) Uani 1 1 d . . .
H7A H 0.4524 0.3427 0.5916 0.029 Uiso 1 1 calc R . .
H7B H 0.4863 0.3771 0.4832 0.029 Uiso 1 1 calc R . .
C8 C 0.2967(6) 0.1640(9) 0.5348(7) 0.0244(18) Uani 1 1 d . . .
H8A H 0.2645 0.0839 0.5078 0.029 Uiso 1 1 calc R . .
H8B H 0.3077 0.1502 0.6080 0.029 Uiso 1 1 calc R . .
C9 C 0.3581(6) 0.2272(10) 0.3439(6) 0.0246(19) Uani 1 1 d . . .
H9A H 0.4063 0.2508 0.3022 0.029 Uiso 1 1 calc R . .
H9B H 0.3276 0.1486 0.3119 0.029 Uiso 1 1 calc R . .
C10 C 0.3414(7) 0.4665(11) 0.3923(8) 0.032(2) Uani 1 1 d . . .
H10A H 0.3026 0.5458 0.3836 0.038 Uiso 1 1 calc R . .
H10B H 0.3929 0.4865 0.3553 0.038 Uiso 1 1 calc R . .
C11 C 0.2231(6) 0.3115(12) 0.4054(9) 0.035(2) Uani 1 1 d . . .
H11A H 0.1968 0.2267 0.3777 0.042 Uiso 1 1 calc R . .
H11B H 0.1805 0.3855 0.3961 0.042 Uiso 1 1 calc R . .
C12 C 0.2894(6) 0.4140(10) 0.5577(8) 0.028(2) Uani 1 1 d . . .
H12A H 0.3066 0.3973 0.6293 0.033 Uiso 1 1 calc R . .
H12B H 0.2496 0.4925 0.5551 0.033 Uiso 1 1 calc R . .
C19 C 0.5817(6) 0.1163(9) 0.7148(7) 0.0233(18) Uani 1 1 d . . .
C90 C 0.0611(13) 0.248(2) 0.113(2) 0.119(10) Uani 1 1 d . . .
H90 H 0.1131 0.2991 0.0934 0.142 Uiso 1 1 calc R A 1
Cl2 Cl 0.0830(7) 0.0881(10) 0.2037(8) 0.167(3) Uani 1 1 d . B .
Cl1A Cl 0.0374(10) 0.2661(18) 0.2249(13) 0.077(4) Uiso 0.30 1 d P B 1
Cl3A Cl -0.0042(7) 0.2282(12) 0.0323(9) 0.067(2) Uiso 0.40 1 d P B 1
Cl1B Cl 0.0378(4) 0.3740(8) 0.2187(6) 0.0836(18) Uiso 0.70 1 d P B 2
Cl3B Cl -0.0082(9) 0.1263(17) 0.0442(12) 0.071(3) Uiso 0.30 1 d P B 2
Cl3C Cl 0.0245(8) 0.4058(14) 0.0241(10) 0.059(3) Uiso 0.30 1 d P . 2

loop_
_atom_site_aniso_label
_atom_site_aniso_U_11
_atom_site_aniso_U_22
_atom_site_aniso_U_33
_atom_site_aniso_U_23
_atom_site_aniso_U_13
_atom_site_aniso_U_12
Pt1 0.0218(3) 0.0194(3) 0.0133(3) -0.00277(15) -0.00141(17) -0.00022(16)
P1 0.0235(10) 0.0169(10) 0.0158(10) -0.0028(8) -0.0007(8) 0.0003(8)
S1 0.0256(10) 0.0255(10) 0.0117(10) -0.0052(9) 0.0004(7) -0.0016(9)
O1 0.034(3) 0.021(3) 0.015(3) -0.006(2) -0.002(2) 0.000(3)
N1 0.033(4) 0.029(4) 0.016(4) 0.002(3) 0.003(3) -0.002(3)
N2 0.027(4) 0.030(4) 0.025(4) 0.003(3) 0.002(3) 0.001(3)
N3 0.045(5) 0.028(4) 0.026(4) 0.003(4) -0.003(3) 0.014(4)
N4 0.037(4) 0.018(4) 0.021(4) -0.002(3) 0.006(3) -0.004(3)
C1 0.039(5) 0.021(5) 0.024(5) 0.005(4) -0.010(4) -0.004(4)
C2 0.030(4) 0.017(4) 0.022(5) -0.002(3) -0.009(3) 0.004(3)
C3 0.041(5) 0.031(5) 0.026(5) -0.008(4) -0.009(4) 0.010(4)
C4 0.038(5) 0.029(5) 0.049(7) -0.018(5) -0.019(5) 0.000(4)
C5 0.031(5) 0.042(7) 0.066(8) 0.003(6) -0.017(5) -0.004(5)
C6 0.037(5) 0.046(7) 0.040(6) -0.003(5) 0.002(5) 0.000(5)
C7 0.027(4) 0.021(4) 0.024(5) -0.006(4) 0.000(3) -0.005(3)
C8 0.026(4) 0.018(4) 0.029(5) 0.000(4) 0.002(3) -0.004(3)
C9 0.041(5) 0.025(5) 0.006(4) 0.000(3) -0.005(3) 0.006(4)
C10 0.045(6) 0.021(4) 0.028(5) 0.004(4) 0.004(4) 0.004(4)
C11 0.027(5) 0.033(5) 0.044(6) 0.001(5) -0.015(4) 0.006(4)
C12 0.029(5) 0.026(5) 0.029(5) 0.000(4) 0.008(4) 0.003(4)
C19 0.027(4) 0.022(4) 0.020(4) 0.001(4) -0.003(3) 0.001(3)
C90 0.076(12) 0.083(14) 0.21(3) -0.013(16) 0.091(16) -0.011(10)
Cl2 0.229(10) 0.119(6) 0.149(7) 0.031(6) -0.022(6) 0.001(6)

loop_
_atom_type_symbol
_atom_type_description
_atom_type_scat_dispersion_real
_atom_type_scat_dispersion_imag
_atom_type_scat_source
C C 0.0033 0.0016 'International Tables Vol C Tables 4.2.6.8 and 6.1.1.4'
H H 0.0000 0.0000 'International Tables Vol C Tables 4.2.6.8 and 6.1.1.4'
N N 0.0061 0.0033 'International Tables Vol C Tables 4.2.6.8 and 6.1.1.4'
O O 0.0106 0.0060 'International Tables Vol C Tables 4.2.6.8 and 6.1.1.4'
S S 0.1246 0.1234 'International Tables Vol C Tables 4.2.6.8 and 6.1.1.4'
Pt Pt -1.7033 8.3905 'International Tables Vol C Tables 4.2.6.8 and 6.1.1.4'
P P 0.1023 0.0942 'International Tables Vol C Tables 4.2.6.8 and 6.1.1.4'
Cl Cl 0.1484 0.1585 'International Tables Vol C Tables 4.2.6.8 and 6.1.1.4'

loop_
_geom_angle_atom_site_label_1
_geom_angle_atom_site_label_2
_geom_angle_atom_site_label_3
_geom_angle
_geom_angle_site_symmetry_1
_geom_angle_site_symmetry_3
P1 Pt1 P1 180.0 . 3_656
P1 Pt1 S1 86.50(8) . .
P1 Pt1 S1 93.50(8) 3_656 .
P1 Pt1 S1 93.50(8) . 3_656
P1 Pt1 S1 86.50(8) 3_656 3_656
S1 Pt1 S1 180.0 . 3_656
C7 P1 C8 99.0(4) . .
C7 P1 C9 98.2(4) . .
C8 P1 C9 98.0(4) . .
C7 P1 Pt1 115.9(3) . .
C8 P1 Pt1 118.4(3) . .
C9 P1 Pt1 122.8(3) . .
C19 S1 Pt1 103.7(3) . .
C19 O1 C2 103.6(7) . .
C19 N1 C1 103.9(8) . .
C12 N2 C11 108.9(8) . .
C12 N2 C8 110.6(7) . .
C11 N2 C8 109.8(8) . .
C10 N3 C9 111.3(8) . .
C10 N3 C11 108.5(8) . .
C9 N3 C11 110.5(8) . .
C7 N4 C12 111.0(7) . .
C7 N4 C10 110.7(7) . .
C12 N4 C10 107.8(7) . .
C6 C1 C2 119.3(9) . .
C6 C1 N1 131.3(10) . .
C2 C1 N1 109.4(8) . .
O1 C2 C3 128.2(9) . .
O1 C2 C1 106.9(7) . .
C3 C2 C1 124.9(9) . .
C2 C3 C4 114.3(10) . .
C3 C4 C5 122.6(10) . .
C4 C5 C6 121.5(10) . .
C1 C6 C5 117.5(11) . .
N4 C7 P1 112.4(6) . .
N2 C8 P1 111.8(6) . .
N3 C9 P1 112.5(6) . .
N3 C10 N4 115.2(8) . .
N3 C11 N2 114.5(7) . .
N2 C12 N4 115.1(8) . .
N1 C19 O1 116.2(8) . .
N1 C19 S1 130.9(7) . .
O1 C19 S1 112.9(6) . .
Cl3A C90 Cl1A 121.4(13) . .
Cl3A C90 Cl3B 33.6(8) . .
Cl1A C90 Cl3B 112.5(13) . .
Cl3A C90 Cl1B 118.2(13) . .
Cl1A C90 Cl1B 33.5(8) . .
Cl3B C90 Cl1B 130.8(10) . .
Cl3A C90 Cl2 115.4(14) . .
Cl1A C90 Cl2 63.5(12) . .
Cl3B C90 Cl2 82.3(10) . .
Cl1B C90 Cl2 95.3(14) . .
Cl3A C90 Cl3C 60.2(12) . .
Cl1A C90 Cl3C 113.5(13) . .
Cl3B C90 Cl3C 93.7(15) . .
Cl1B C90 Cl3C 83.1(10) . .
Cl2 C90 Cl3C 173.2(11) . .
C90 Cl3C Cl3C 161.7(13) . 3_565

loop_
_geom_bond_atom_site_label_1
_geom_bond_atom_site_label_2
_geom_bond_distance
_geom_bond_site_symmetry_2
Pt1 P1 2.287(2) .
Pt1 P1 2.287(2) 3_656
Pt1 S1 2.322(2) .
Pt1 S1 2.322(2) 3_656
P1 C7 1.829(9) .
P1 C8 1.839(9) .
P1 C9 1.840(8) .
S1 C19 1.732(9) .
O1 C19 1.379(11) .
O1 C2 1.385(11) .
N1 C19 1.283(12) .
N1 C1 1.402(12) .
N2 C12 1.455(13) .
N2 C11 1.487(13) .
N2 C8 1.488(12) .
N3 C10 1.445(14) .
N3 C9 1.460(12) .
N3 C11 1.467(14) .
N4 C7 1.456(12) .
N4 C12 1.475(12) .
N4 C10 1.485(13) .
C1 C6 1.386(15) .
C1 C2 1.393(14) .
C2 C3 1.386(13) .
C3 C4 1.387(15) .
C4 C5 1.391(18) .
C5 C6 1.391(17) .
C90 Cl3A 1.43(3) .
C90 Cl1A 1.53(3) .
C90 Cl3B 1.79(3) .
C90 Cl1B 1.88(2) .
C90 Cl2 1.96(3) .
C90 Cl3C 1.97(3) .
Cl3C Cl3C 2.04(3) 3_565
